data_2016848
loop_
_publ_author_name
'Cukiernik, Fabio D.'
'Zelcer, Andr\'es'
'Garland, Maria Teresa'
'Baggio, Ricardo'

_publ_section_title
;
 Halogen bonding in 1,2-dibromo-4,5-dimethoxybenzene and
 1,2-diiodo-4,5-dimethoxybenzene
;
_journal_coeditor_code UK3001
_journal_issue 11
_journal_name_full 'Acta Crystallographica Section C'
_journal_page_first o604
_journal_page_last o608
_journal_paper_doi 10.1107/S010827010803309X
_journal_volume 64
_journal_year 2008
_chemical_formula_iupac 'C8 H8 I2 O2'
_chemical_formula_moiety 'C8 H8 I2 O2'
_chemical_formula_sum 'C8 H8 I2 O2'
_chemical_formula_weight 389.94
_chemical_melting_point 404.0(10)
_chemical_name_systematic
;
1,2-Diiodo-4,5-dimethoxybenzene
;
_space_group_IT_number 61
_symmetry_cell_setting orthorhombic
_symmetry_space_group_name_Hall '-P 2ac 2ab'
_symmetry_space_group_name_H-M 'P b c a'
_atom_sites_solution_hydrogens geom
_atom_sites_solution_primary direct
_atom_sites_solution_secondary difmap
_audit_creation_method SHELXL-97
_cell_angle_alpha 90.00
_cell_angle_beta 90.00
_cell_angle_gamma 90.00
_cell_formula_units_Z 8
_cell_length_a 8.993(4)
_cell_length_b 13.882(9)
_cell_length_c 16.506(4)
_cell_measurement_reflns_used 25
_cell_measurement_temperature 294(2)
_cell_measurement_theta_max 17.5
_cell_measurement_theta_min 7.5
_cell_volume 2060.6(17)
_computing_cell_refinement
;
MSC/AFC Diffractometer Control Software (Molecular Structure
Corporation, 1988)
;
_computing_data_collection
;
MSC/AFC Diffractometer Control Software (Molecular Structure
Corporation, 1988)
;
_computing_data_reduction
;
MSC/AFC Diffractometer Control Software (Molecular Structure
Corporation, 1988)
;
_computing_molecular_graphics 'SHELXTL (Sheldrick, 2008)'
_computing_publication_material 'SHELXTL (Sheldrick, 2008) and PLATON (Spek, 2003)'
_computing_structure_refinement 'SHELXL97 (Sheldrick, 2008)'
_computing_structure_solution 'SHELXS97 (Sheldrick, 2008)'
_diffrn_ambient_temperature 294(2)
_diffrn_measured_fraction_theta_full 0.998
_diffrn_measured_fraction_theta_max 0.998
_diffrn_measurement_device 'Rigaku AFC6 difractometer'
_diffrn_measurement_method \w/2\q
_diffrn_radiation_monochromator graphite
_diffrn_radiation_source 'fine-focus sealed tube'
_diffrn_radiation_type MoK\a
_diffrn_radiation_wavelength 0.71073
_diffrn_reflns_av_R_equivalents 0.0392
_diffrn_reflns_av_sigmaI/netI 0.0560
_diffrn_reflns_limit_h_max 11
_diffrn_reflns_limit_h_min -1
_diffrn_reflns_limit_k_max 17
_diffrn_reflns_limit_k_min -1
_diffrn_reflns_limit_l_max 20
_diffrn_reflns_limit_l_min -1
_diffrn_reflns_number 2652
_diffrn_reflns_theta_full 25.99
_diffrn_reflns_theta_max 25.99
_diffrn_reflns_theta_min 2.47
_diffrn_standards_decay_% <2
_diffrn_standards_interval_count 150
_diffrn_standards_number 3
_exptl_absorpt_coefficient_mu 6.065
_exptl_absorpt_correction_T_max 0.38
_exptl_absorpt_correction_T_min 0.18
_exptl_absorpt_correction_type psi-scan
_exptl_absorpt_process_details '(North <i>et al.</i>,  1968)'
_exptl_crystal_colour colourless
_exptl_crystal_density_diffrn 2.514
_exptl_crystal_density_method 'not measured'
_exptl_crystal_description blocks
_exptl_crystal_F_000 1424
_exptl_crystal_size_max 0.32
_exptl_crystal_size_mid 0.26
_exptl_crystal_size_min 0.16
_refine_diff_density_max 0.819
_refine_diff_density_min -0.764
_refine_ls_extinction_coef 0.0159(6)
_refine_ls_extinction_expression Fc^*^=kFc[1+0.001xFc^2^\l^3^/sin(2\q)]^-1/4^
_refine_ls_extinction_method SHELXL
_refine_ls_goodness_of_fit_ref 1.411
_refine_ls_hydrogen_treatment constr
_refine_ls_matrix_type full
_refine_ls_number_parameters 112
_refine_ls_number_reflns 2023
_refine_ls_number_restraints 0
_refine_ls_restrained_S_all 1.411
_refine_ls_R_factor_all 0.0752
_refine_ls_R_factor_gt 0.0419
_refine_ls_shift/su_max 0.001
_refine_ls_shift/su_mean 0.000
_refine_ls_structure_factor_coef Fsqd
_refine_ls_weighting_details 'calc w=1/[\s^2^(Fo^2^)+(0.0345P)^2^] where P=(Fo^2^+2Fc^2^)/3'
_refine_ls_weighting_scheme calc
_refine_ls_wR_factor_gt 0.1029
_refine_ls_wR_factor_ref 0.1083
_reflns_number_gt 1441
_reflns_number_total 2023
_reflns_threshold_expression >2\s(I)
_cod_data_source_file uk3001.cif
_cod_data_source_block II
_cod_original_cell_volume 2060.7(17)
_cod_database_code 2016848
_cod_database_fobs_code 2016848

loop_
_symmetry_equiv_pos_as_xyz
'x, y, z'
'-x+1/2, -y, z+1/2'
'-x, y+1/2, -z+1/2'
'x+1/2, -y+1/2, -z'
'-x, -y, -z'
'x-1/2, y, -z-1/2'
'x, -y-1/2, z-1/2'
'-x-1/2, y-1/2, z'

loop_
_atom_site_type_symbol
_atom_site_label
_atom_site_fract_x
_atom_site_fract_y
_atom_site_fract_z
_atom_site_U_iso_or_equiv
_atom_site_adp_type
_atom_site_calc_flag
_atom_site_refinement_flags
_atom_site_occupancy
I I1 0.08039(8) 0.74558(4) 0.55011(4) 0.0553(3) Uani d . 1
I I2 0.31872(6) 0.53741(4) 0.59939(3) 0.0433(2) Uani d . 1
O O1 -0.0021(6) 0.5609(4) 0.2648(3) 0.0420(13) Uani d . 1
O O2 0.1706(6) 0.4178(4) 0.2970(3) 0.0437(13) Uani d . 1
C C1 0.1135(8) 0.6290(5) 0.4722(4) 0.0305(16) Uani d . 1
C C2 0.0389(8) 0.6337(5) 0.3974(4) 0.0343(16) Uani d . 1
H H2 -0.0246 0.6849 0.3862 0.041 Uiso calc R 1
C C3 0.0605(7) 0.5616(6) 0.3403(4) 0.0334(16) Uani d . 1
C C4 0.1547(8) 0.4835(5) 0.3572(4) 0.0305(16) Uani d . 1
C C5 0.2286(8) 0.4803(5) 0.4318(4) 0.0334(17) Uani d . 1
H H5 0.2928 0.4295 0.4431 0.040 Uiso calc R 1
C C6 0.2070(8) 0.5521(6) 0.4891(4) 0.0342(17) Uani d . 1
C C7 -0.0979(9) 0.6405(6) 0.2433(5) 0.049(2) Uani d . 1
H H7A -0.1316 0.6326 0.1885 0.074 Uiso calc R 1
H H7B -0.0436 0.6998 0.2479 0.074 Uiso calc R 1
H H7C -0.1819 0.6419 0.2791 0.074 Uiso calc R 1
C C8 0.2883(10) 0.3511(6) 0.3043(5) 0.049(2) Uani d . 1
H H8A 0.2903 0.3101 0.2575 0.073 Uiso calc R 1
H H8B 0.2738 0.3126 0.3520 0.073 Uiso calc R 1
H H8C 0.3809 0.3851 0.3085 0.073 Uiso calc R 1

loop_
_atom_site_aniso_label
_atom_site_aniso_U_11
_atom_site_aniso_U_22
_atom_site_aniso_U_33
_atom_site_aniso_U_12
_atom_site_aniso_U_13
_atom_site_aniso_U_23
I1 0.0778(5) 0.0460(4) 0.0419(4) 0.0067(3) 0.0007(3) -0.0115(3)
I2 0.0490(4) 0.0532(4) 0.0277(3) -0.0079(3) -0.0105(2) 0.0019(2)
O1 0.044(3) 0.053(3) 0.028(2) 0.004(3) -0.008(2) 0.004(2)
O2 0.052(3) 0.050(3) 0.029(3) 0.008(3) -0.006(2) -0.012(3)
C1 0.030(4) 0.030(3) 0.032(4) -0.007(3) 0.001(3) 0.001(3)
C2 0.033(4) 0.036(4) 0.033(4) 0.005(3) 0.003(3) -0.001(3)
C3 0.027(3) 0.051(4) 0.022(3) -0.008(3) 0.004(3) 0.007(3)
C4 0.035(4) 0.032(4) 0.025(3) -0.002(3) 0.002(3) 0.004(3)
C5 0.037(4) 0.038(4) 0.025(4) 0.003(3) -0.004(3) -0.002(3)
C6 0.039(4) 0.044(4) 0.020(3) -0.009(3) 0.003(3) 0.003(3)
C7 0.046(5) 0.055(5) 0.047(5) -0.011(4) -0.011(4) 0.016(4)
C8 0.058(5) 0.046(5) 0.043(4) 0.014(4) -0.001(4) -0.010(4)

loop_
_atom_type_symbol
_atom_type_description
_atom_type_scat_dispersion_real
_atom_type_scat_dispersion_imag
_atom_type_scat_source
C C 0.0033 0.0016 'International Tables Vol C Tables 4.2.6.8 and 6.1.1.4'
H H 0.0000 0.0000 'International Tables Vol C Tables 4.2.6.8 and 6.1.1.4'
O O 0.0106 0.0060 'International Tables Vol C Tables 4.2.6.8 and 6.1.1.4'
I I -0.4742 1.8119 'International Tables Vol C Tables 4.2.6.8 and 6.1.1.4'

loop_
_geom_angle_atom_site_label_1
_geom_angle_atom_site_label_2
_geom_angle_atom_site_label_3
_geom_angle
C3 O1 C7 117.7(6)
C4 O2 C8 117.2(6)
C6 C1 C2 120.1(6)
C6 C1 I1 124.0(5)
C2 C1 I1 115.8(5)
C3 C2 C1 119.7(6)
C3 C2 H2 120.2
C1 C2 H2 120.2
O1 C3 C2 124.5(7)
O1 C3 C4 115.1(6)
C2 C3 C4 120.4(6)
O2 C4 C5 124.9(6)
O2 C4 C3 115.9(6)
C5 C4 C3 119.1(6)
C6 C5 C4 120.6(7)
C6 C5 H5 119.7
C4 C5 H5 119.7
C1 C6 C5 120.1(7)
C1 C6 I2 122.7(5)
C5 C6 I2 117.1(5)
O1 C7 H7A 109.5
O1 C7 H7B 109.5
H7A C7 H7B 109.5
O1 C7 H7C 109.5
H7A C7 H7C 109.5
H7B C7 H7C 109.5
O2 C8 H8A 109.5
O2 C8 H8B 109.5
H8A C8 H8B 109.5
O2 C8 H8C 109.5
H8A C8 H8C 109.5
H8B C8 H8C 109.5

loop_
_geom_bond_atom_site_label_1
_geom_bond_atom_site_label_2
_geom_bond_distance
I1 C1 2.089(7)
I2 C6 2.090(7)
O1 C3 1.366(8)
O1 C7 1.446(10)
O2 C4 1.356(9)
O2 C8 1.412(9)
C1 C6 1.387(10)
C1 C2 1.408(10)
C2 C3 1.389(10)
C2 H2 0.9300
C3 C4 1.404(10)
C4 C5 1.401(10)
C5 C6 1.387(11)
C5 H5 0.9300
C7 H7A 0.9600
C7 H7B 0.9600
C7 H7C 0.9600
C8 H8A 0.9600
C8 H8B 0.9600
C8 H8C 0.9600

loop_
_geom_hbond_atom_site_label_D
_geom_hbond_atom_site_label_H
_geom_hbond_atom_site_label_A
_geom_hbond_site_symmetry_A
_geom_hbond_distance_DH
_geom_hbond_distance_HA
_geom_hbond_distance_DA
_geom_hbond_angle_DHA
C7 H7A Cg1 6_556 0.96 2.90 3.747(8) 147.2

loop_
_cod_related_entry_id
_cod_related_entry_database
_cod_related_entry_code
1 ChemSpider 3307649
